data_2223102
loop_
_publ_author_name
'Hu, Jun'
'Chen, Guo-song'
'Guo, Li-hua'
'Wang, Ji-kui'
'Xu, Yan-hua'

_publ_section_title
;
 (<i>S</i>)-Ethyl 2-[4-(6-chloroquinoxalin-2-yloxy)phenoxy]propanoate
;
_journal_issue 9
_journal_name_full 'Acta Crystallographica Section E'
_journal_page_first o2082
_journal_paper_doi 10.1107/S1600536809030074
_journal_volume 65
_journal_year 2009
_chemical_formula_iupac 'C19 H17 Cl N2 O4'
_chemical_formula_moiety 'C19 H17 Cl N2 O4'
_chemical_formula_sum 'C19 H17 Cl N2 O4'
_chemical_formula_weight 372.80
_chemical_melting_point 350
_chemical_name_common Quizalofop-P
_chemical_name_systematic
;
(<i>S</i>)-Ethyl 2-[4-(6-chloroquinoxalin-2-yloxy)phenoxy]propanoate
;
_space_group_IT_number 4
_symmetry_cell_setting monoclinic
_symmetry_space_group_name_Hall 'P 2yb'
_symmetry_space_group_name_H-M 'P 1 21 1'
_atom_sites_solution_hydrogens geom
_atom_sites_solution_primary direct
_atom_sites_solution_secondary difmap
_audit_creation_method SHELXL-97
_cell_angle_alpha 90.00
_cell_angle_beta 94.54(3)
_cell_angle_gamma 90.00
_cell_formula_units_Z 2
_cell_length_a 9.970(2)
_cell_length_b 4.4760(9)
_cell_length_c 20.450(4)
_cell_measurement_reflns_used 25
_cell_measurement_temperature 294(2)
_cell_measurement_theta_max 12
_cell_measurement_theta_min 9
_cell_volume 909.7(3)
_computing_cell_refinement 'CAD-4 Software (Enraf--Nonius, 1985)'
_computing_data_collection 'CAD-4 Software (Enraf--Nonius, 1985)'
_computing_data_reduction 'XCAD4 (Harms & Wocadlo, 1995)'
_computing_molecular_graphics 'SHELXTL (Sheldrick, 2008)'
_computing_publication_material 'SHELXTL (Sheldrick, 2008)'
_computing_structure_refinement 'SHELXL97 (Sheldrick, 2008)'
_computing_structure_solution 'SHELXS97 (Sheldrick, 2008)'
_diffrn_ambient_temperature 294(2)
_diffrn_measured_fraction_theta_full 0.992
_diffrn_measured_fraction_theta_max 0.992
_diffrn_measurement_device_type 'Enraf--Nonius CAD-4'
_diffrn_measurement_method \w/2\q
_diffrn_radiation_monochromator graphite
_diffrn_radiation_source 'fine-focus sealed tube'
_diffrn_radiation_type MoK\a
_diffrn_radiation_wavelength 0.71073
_diffrn_reflns_av_R_equivalents 0.0523
_diffrn_reflns_av_sigmaI/netI 0.0617
_diffrn_reflns_limit_h_max 11
_diffrn_reflns_limit_h_min -11
_diffrn_reflns_limit_k_max 0
_diffrn_reflns_limit_k_min -5
_diffrn_reflns_limit_l_max 24
_diffrn_reflns_limit_l_min -24
_diffrn_reflns_number 3762
_diffrn_reflns_theta_full 25.40
_diffrn_reflns_theta_max 25.40
_diffrn_reflns_theta_min 2.00
_diffrn_standards_decay_% 1
_diffrn_standards_interval_time 120
_diffrn_standards_number 3
_exptl_absorpt_coefficient_mu 0.237
_exptl_absorpt_correction_T_max 0.9767
_exptl_absorpt_correction_T_min 0.9324
_exptl_absorpt_correction_type psi-scan
_exptl_absorpt_process_details '(North <i>et al.</i>,  1968)'
_exptl_crystal_colour colorless
_exptl_crystal_density_diffrn 1.361
_exptl_crystal_density_method 'not measured'
_exptl_crystal_description needle
_exptl_crystal_F_000 388
_exptl_crystal_size_max 0.30
_exptl_crystal_size_mid 0.20
_exptl_crystal_size_min 0.10
_refine_diff_density_max 0.169
_refine_diff_density_min -0.195
_refine_ls_abs_structure_details 'Flack (1983), 932 Friedel pairs'
_refine_ls_abs_structure_Flack -0.02(18)
_refine_ls_extinction_method none
_refine_ls_goodness_of_fit_ref 1.004
_refine_ls_hydrogen_treatment constr
_refine_ls_matrix_type full
_refine_ls_number_parameters 235
_refine_ls_number_reflns 1898
_refine_ls_number_restraints 1
_refine_ls_restrained_S_all 1.003
_refine_ls_R_factor_all 0.0866
_refine_ls_R_factor_gt 0.0500
_refine_ls_shift/su_max 0.000
_refine_ls_shift/su_mean 0.000
_refine_ls_structure_factor_coef Fsqd
_refine_ls_weighting_details 'calc w=1/[\s^2^(Fo^2^)+(0.085P)^2^] where P=(Fo^2^+2Fc^2^)/3'
_refine_ls_weighting_scheme calc
_refine_ls_wR_factor_gt 0.1278
_refine_ls_wR_factor_ref 0.1551
_reflns_number_gt 1254
_reflns_number_total 1898
_reflns_threshold_expression I>2\s(I)
_cod_data_source_file hk2712.cif
_cod_data_source_block I
_cod_original_sg_symbol_H-M 'P 21'
_cod_database_code 2223102
_cod_database_fobs_code 2223102

loop_
_symmetry_equiv_pos_as_xyz
'x, y, z'
'-x, y+1/2, -z'

loop_
_atom_site_type_symbol
_atom_site_label
_atom_site_fract_x
_atom_site_fract_y
_atom_site_fract_z
_atom_site_U_iso_or_equiv
_atom_site_adp_type
_atom_site_calc_flag
_atom_site_refinement_flags
_atom_site_occupancy
_atom_site_disorder_assembly
_atom_site_disorder_group
Cl Cl 0.50826(14) 0.9066(5) 0.08796(7) 0.0921(6) Uani d . 1 . .
O O1 1.8615(3) 0.4503(12) 0.3878(2) 0.0925(14) Uani d . 1 . .
O O2 1.7523(4) 0.0871(12) 0.3367(2) 0.0956(14) Uani d . 1 . .
O O3 1.5198(3) 0.2389(10) 0.38949(16) 0.0730(11) Uani d . 1 . .
O O4 1.2147(3) 0.1148(12) 0.15458(16) 0.0838(13) Uani d . 1 . .
N N1 0.9132(4) 0.2496(12) 0.05649(17) 0.0616(11) Uani d . 1 . .
N N2 1.0378(4) 0.4196(12) 0.18081(17) 0.0563(10) Uani d . 1 . .
C C1 2.0926(5) 0.474(2) 0.4119(4) 0.131(3) Uani d . 1 . .
H H1B 2.1793 0.4138 0.3993 0.196 Uiso calc R 1 . .
H H1C 2.0803 0.3998 0.4551 0.196 Uiso calc R 1 . .
H H1D 2.0871 0.6882 0.4120 0.196 Uiso calc R 1 . .
C C2 1.9882(5) 0.353(2) 0.3656(3) 0.095(2) Uani d . 1 . .
H H2B 1.9988 0.4282 0.3218 0.115 Uiso calc R 1 . .
H H2C 1.9928 0.1370 0.3648 0.115 Uiso calc R 1 . .
C C3 1.7536(5) 0.3000(15) 0.3698(3) 0.0657(15) Uani d . 1 . .
C C4 1.6313(4) 0.4380(16) 0.3988(2) 0.0710(15) Uani d . 1 . .
H H4A 1.6092 0.6308 0.3779 0.085 Uiso calc R 1 . .
C C5 1.6551(6) 0.476(2) 0.4726(3) 0.107(3) Uani d . 1 . .
H H5A 1.5771 0.5645 0.4893 0.161 Uiso calc R 1 . .
H H5B 1.7316 0.6029 0.4824 0.161 Uiso calc R 1 . .
H H5C 1.6716 0.2841 0.4927 0.161 Uiso calc R 1 . .
C C6 1.4468(4) 0.2317(14) 0.3298(2) 0.0582(13) Uani d . 1 . .
C C7 1.3386(5) 0.0408(14) 0.3263(2) 0.0656(14) Uani d . 1 . .
H H7A 1.3203 -0.0682 0.3633 0.079 Uiso calc R 1 . .
C C8 1.2570(5) 0.0074(15) 0.2696(2) 0.0715(17) Uani d . 1 . .
H H8A 1.1837 -0.1217 0.2677 0.086 Uiso calc R 1 . .
C C9 1.2861(5) 0.1681(15) 0.2160(2) 0.0637(15) Uani d . 1 . .
C C10 1.3937(5) 0.3564(15) 0.2181(3) 0.0720(15) Uani d . 1 . .
H H10A 1.4119 0.4639 0.1808 0.086 Uiso calc R 1 . .
C C11 1.4758(5) 0.3883(16) 0.2752(3) 0.0718(15) Uani d . 1 . .
H H11A 1.5500 0.5147 0.2765 0.086 Uiso calc R 1 . .
C C12 1.0919(5) 0.2395(14) 0.1409(2) 0.0612(13) Uani d . 1 . .
C C13 0.9127(4) 0.5295(12) 0.1580(2) 0.0517(12) Uani d . 1 . .
C C14 0.8466(5) 0.7268(13) 0.1979(2) 0.0586(13) Uani d . 1 . .
H H14A 0.8859 0.7811 0.2389 0.070 Uiso calc R 1 . .
C C15 0.7228(5) 0.8395(14) 0.1757(2) 0.0658(15) Uani d . 1 . .
H H15A 0.6783 0.9715 0.2017 0.079 Uiso calc R 1 . .
C C16 0.6646(5) 0.7562(14) 0.1148(2) 0.0626(14) Uani d . 1 . .
C C17 0.7261(5) 0.5646(14) 0.0749(2) 0.0614(14) Uani d . 1 . .
H H17A 0.6852 0.5136 0.0340 0.074 Uiso calc R 1 . .
C C18 0.8516(4) 0.4457(12) 0.0964(2) 0.0509(12) Uani d . 1 . .
C C19 1.0293(5) 0.1538(15) 0.0790(2) 0.0646(15) Uani d . 1 . .
H H19A 1.0746 0.0216 0.0534 0.078 Uiso calc R 1 . .

loop_
_atom_site_aniso_label
_atom_site_aniso_U_11
_atom_site_aniso_U_22
_atom_site_aniso_U_33
_atom_site_aniso_U_12
_atom_site_aniso_U_13
_atom_site_aniso_U_23
Cl 0.0714(9) 0.1061(14) 0.0958(11) 0.0193(10) -0.0124(7) 0.0154(11)
O1 0.056(2) 0.079(3) 0.141(3) -0.003(2) 0.003(2) -0.029(3)
O2 0.092(3) 0.083(3) 0.111(3) 0.010(3) 0.002(2) -0.037(3)
O3 0.063(2) 0.087(3) 0.067(2) -0.018(2) -0.0070(16) 0.000(2)
O4 0.065(2) 0.115(4) 0.070(2) 0.028(3) -0.0046(17) -0.022(2)
N1 0.061(2) 0.071(3) 0.051(2) -0.001(3) -0.0001(18) 0.002(2)
N2 0.054(2) 0.066(3) 0.049(2) 0.001(2) -0.0021(16) -0.001(2)
C1 0.062(4) 0.123(8) 0.205(8) 0.012(5) -0.004(4) -0.024(7)
C2 0.066(3) 0.099(5) 0.123(5) 0.013(4) 0.016(3) 0.007(5)
C3 0.061(3) 0.067(4) 0.068(3) 0.001(3) -0.003(2) 0.000(3)
C4 0.055(3) 0.067(4) 0.089(4) -0.005(3) -0.004(2) -0.014(3)
C5 0.078(4) 0.156(8) 0.087(4) -0.006(5) 0.001(3) -0.055(5)
C6 0.048(2) 0.064(3) 0.063(3) -0.002(3) 0.004(2) -0.006(3)
C7 0.058(3) 0.074(4) 0.064(3) -0.009(3) 0.004(2) -0.001(3)
C8 0.054(3) 0.091(5) 0.070(3) -0.010(3) 0.009(2) -0.013(3)
C9 0.051(3) 0.077(4) 0.062(3) 0.014(3) -0.004(2) -0.016(3)
C10 0.073(3) 0.070(4) 0.072(3) 0.002(3) 0.002(3) 0.008(3)
C11 0.061(3) 0.074(4) 0.080(3) -0.017(3) -0.002(2) 0.011(4)
C12 0.060(3) 0.070(4) 0.053(3) 0.000(3) 0.002(2) 0.002(3)
C13 0.052(2) 0.056(3) 0.047(2) -0.007(2) -0.0007(19) 0.005(2)
C14 0.061(3) 0.057(3) 0.056(3) -0.002(3) -0.001(2) 0.004(3)
C15 0.069(3) 0.062(4) 0.067(3) 0.007(3) 0.010(2) 0.004(3)
C16 0.055(3) 0.066(4) 0.065(3) -0.001(3) -0.002(2) 0.015(3)
C17 0.065(3) 0.069(4) 0.049(2) -0.006(3) -0.010(2) 0.011(3)
C18 0.056(2) 0.051(3) 0.045(2) -0.010(3) 0.0043(19) 0.003(2)
C19 0.072(3) 0.076(4) 0.047(2) 0.001(3) 0.006(2) -0.010(3)

loop_
_atom_type_symbol
_atom_type_description
_atom_type_scat_dispersion_real
_atom_type_scat_dispersion_imag
_atom_type_scat_source
C C 0.0033 0.0016 'International Tables Vol C Tables 4.2.6.8 and 6.1.1.4'
H H 0.0000 0.0000 'International Tables Vol C Tables 4.2.6.8 and 6.1.1.4'
N N 0.0061 0.0033 'International Tables Vol C Tables 4.2.6.8 and 6.1.1.4'
O O 0.0106 0.0060 'International Tables Vol C Tables 4.2.6.8 and 6.1.1.4'
Cl Cl 0.1484 0.1585 'International Tables Vol C Tables 4.2.6.8 and 6.1.1.4'

loop_
_geom_angle_atom_site_label_1
_geom_angle_atom_site_label_2
_geom_angle_atom_site_label_3
_geom_angle_site_symmetry_1
_geom_angle_site_symmetry_3
_geom_angle
_geom_angle_publ_flag
C3 O1 C2 . . 118.8(5) ?
C6 O3 C4 . . 119.1(4) ?
C12 O4 C9 . . 119.8(4) ?
C19 N1 C18 . . 115.6(4) ?
C12 N2 C13 . . 114.7(4) ?
C2 C1 H1B . . 109.5 ?
C2 C1 H1C . . 109.5 ?
C2 C1 H1D . . 109.5 ?
H1B C1 H1C . . 109.5 ?
H1B C1 H1D . . 109.5 ?
H1C C1 H1D . . 109.5 ?
O1 C2 C1 . . 106.4(6) ?
O1 C2 H2B . . 110.4 ?
C1 C2 H2B . . 110.4 ?
O1 C2 H2C . . 110.4 ?
C1 C2 H2C . . 110.4 ?
H2B C2 H2C . . 108.6 ?
O2 C3 O1 . . 124.0(6) ?
O2 C3 C4 . . 125.6(6) ?
O1 C3 C4 . . 110.4(5) ?
O3 C4 C5 . . 105.1(5) ?
O3 C4 C3 . . 109.5(5) ?
C5 C4 C3 . . 111.4(4) ?
O3 C4 H4A . . 110.3 ?
C5 C4 H4A . . 110.3 ?
C3 C4 H4A . . 110.3 ?
C4 C5 H5A . . 109.5 ?
C4 C5 H5B . . 109.5 ?
H5A C5 H5B . . 109.5 ?
C4 C5 H5C . . 109.5 ?
H5A C5 H5C . . 109.5 ?
H5B C5 H5C . . 109.5 ?
C11 C6 O3 . . 125.7(5) ?
C11 C6 C7 . . 119.5(5) ?
O3 C6 C7 . . 114.9(5) ?
C8 C7 C6 . . 121.5(5) ?
C8 C7 H7A . . 119.2 ?
C6 C7 H7A . . 119.2 ?
C9 C8 C7 . . 118.3(5) ?
C9 C8 H8A . . 120.9 ?
C7 C8 H8A . . 120.9 ?
C8 C9 C10 . . 121.3(5) ?
C8 C9 O4 . . 120.1(5) ?
C10 C9 O4 . . 118.1(5) ?
C9 C10 C11 . . 120.2(5) ?
C9 C10 H10A . . 119.9 ?
C11 C10 H10A . . 119.9 ?
C6 C11 C10 . . 119.2(5) ?
C6 C11 H11A . . 120.4 ?
C10 C11 H11A . . 120.4 ?
N2 C12 O4 . . 122.8(4) ?
N2 C12 C19 . . 123.7(5) ?
O4 C12 C19 . . 113.5(5) ?
N2 C13 C14 . . 118.7(4) ?
N2 C13 C18 . . 121.4(4) ?
C14 C13 C18 . . 119.9(4) ?
C15 C14 C13 . . 119.4(4) ?
C15 C14 H14A . . 120.3 ?
C13 C14 H14A . . 120.3 ?
C14 C15 C16 . . 119.9(5) ?
C14 C15 H15A . . 120.1 ?
C16 C15 H15A . . 120.1 ?
C17 C16 C15 . . 122.2(5) ?
C17 C16 Cl . . 119.2(4) ?
C15 C16 Cl . . 118.6(5) ?
C16 C17 C18 . . 119.1(4) ?
C16 C17 H17A . . 120.4 ?
C18 C17 H17A . . 120.4 ?
N1 C18 C17 . . 119.2(4) ?
N1 C18 C13 . . 121.3(4) ?
C17 C18 C13 . . 119.5(5) ?
N1 C19 C12 . . 123.3(5) ?
N1 C19 H19A . . 118.3 ?
C12 C19 H19A . . 118.3 ?

loop_
_geom_bond_atom_site_label_1
_geom_bond_atom_site_label_2
_geom_bond_site_symmetry_2
_geom_bond_distance
_geom_bond_publ_flag
Cl C16 . 1.746(5) ?
O1 C2 . 1.443(6) ?
O1 C3 . 1.298(7) ?
O2 C3 . 1.168(7) ?
O3 C4 . 1.426(6) ?
O3 C6 . 1.371(5) ?
O4 C9 . 1.414(6) ?
O4 C12 . 1.355(6) ?
N1 C18 . 1.375(6) ?
N1 C19 . 1.285(6) ?
N2 C12 . 1.294(7) ?
N2 C13 . 1.386(6) ?
C1 C2 . 1.455(9) ?
C1 H1B . 0.9600 ?
C1 H1C . 0.9600 ?
C1 H1D . 0.9600 ?
C2 H2B . 0.9700 ?
C2 H2C . 0.9700 ?
C3 C4 . 1.528(8) ?
C4 C5 . 1.519(7) ?
C4 H4A . 0.9800 ?
C5 H5A . 0.9600 ?
C5 H5B . 0.9600 ?
C5 H5C . 0.9600 ?
C6 C11 . 1.370(7) ?
C6 C7 . 1.373(7) ?
C7 C8 . 1.372(6) ?
C7 H7A . 0.9300 ?
C8 C9 . 1.361(8) ?
C8 H8A . 0.9300 ?
C9 C10 . 1.363(8) ?
C10 C11 . 1.379(7) ?
C10 H10A . 0.9300 ?
C11 H11A . 0.9300 ?
C12 C19 . 1.420(6) ?
C13 C14 . 1.401(7) ?
C13 C18 . 1.407(6) ?
C14 C15 . 1.376(7) ?
C14 H14A . 0.9300 ?
C15 C16 . 1.383(7) ?
C15 H15A . 0.9300 ?
C16 C17 . 1.362(7) ?
C17 C18 . 1.398(6) ?
C17 H17A . 0.9300 ?
C19 H19A . 0.9300 ?

loop_
_geom_hbond_atom_site_label_D
_geom_hbond_atom_site_label_H
_geom_hbond_atom_site_label_A
_geom_hbond_site_symmetry_A
_geom_hbond_distance_DH
_geom_hbond_distance_HA
_geom_hbond_distance_DA
_geom_hbond_angle_DHA
C19 H19A N1 2_745 0.93 2.57 3.396(7) 149

loop_
_geom_torsion_atom_site_label_1
_geom_torsion_atom_site_label_2
_geom_torsion_atom_site_label_3
_geom_torsion_atom_site_label_4
_geom_torsion_site_symmetry_1
_geom_torsion_site_symmetry_2
_geom_torsion_site_symmetry_3
_geom_torsion_site_symmetry_4
_geom_torsion
_geom_torsion_publ_flag
C3 O1 C2 C1 . . . . -157.4(6) ?
C2 O1 C3 O2 . . . . 0.7(9) ?
C2 O1 C3 C4 . . . . 179.7(5) ?
C6 O3 C4 C5 . . . . 159.6(5) ?
C6 O3 C4 C3 . . . . -80.7(6) ?
O2 C3 C4 O3 . . . . 10.5(8) ?
O1 C3 C4 O3 . . . . -168.5(4) ?
O2 C3 C4 C5 . . . . 126.3(7) ?
O1 C3 C4 C5 . . . . -52.7(8) ?
C4 O3 C6 C11 . . . . 4.3(8) ?
C4 O3 C6 C7 . . . . -177.8(5) ?
C11 C6 C7 C8 . . . . -1.3(9) ?
O3 C6 C7 C8 . . . . -179.3(5) ?
C6 C7 C8 C9 . . . . 0.3(8) ?
C7 C8 C9 C10 . . . . 0.4(8) ?
C7 C8 C9 O4 . . . . 172.5(5) ?
C12 O4 C9 C8 . . . . 81.4(7) ?
C12 O4 C9 C10 . . . . -106.3(6) ?
C8 C9 C10 C11 . . . . -0.1(9) ?
O4 C9 C10 C11 . . . . -172.4(6) ?
O3 C6 C11 C10 . . . . 179.3(5) ?
C7 C6 C11 C10 . . . . 1.5(9) ?
C9 C10 C11 C6 . . . . -0.9(9) ?
C13 N2 C12 O4 . . . . 178.9(5) ?
C13 N2 C12 C19 . . . . -1.0(8) ?
C9 O4 C12 N2 . . . . 3.3(9) ?
C9 O4 C12 C19 . . . . -176.8(5) ?
C12 N2 C13 C14 . . . . -179.9(5) ?
C12 N2 C13 C18 . . . . 0.4(7) ?
N2 C13 C14 C15 . . . . 179.5(5) ?
C18 C13 C14 C15 . . . . -0.8(7) ?
C13 C14 C15 C16 . . . . 0.4(8) ?
C14 C15 C16 C17 . . . . -0.3(8) ?
C14 C15 C16 Cl . . . . -179.3(4) ?
C15 C16 C17 C18 . . . . 0.6(8) ?
Cl C16 C17 C18 . . . . 179.7(4) ?
C19 N1 C18 C17 . . . . 178.8(5) ?
C19 N1 C18 C13 . . . . -0.9(7) ?
C16 C17 C18 N1 . . . . 179.3(5) ?
C16 C17 C18 C13 . . . . -1.0(7) ?
N2 C13 C18 N1 . . . . 0.5(7) ?
C14 C13 C18 N1 . . . . -179.2(5) ?
N2 C13 C18 C17 . . . . -179.2(5) ?
C14 C13 C18 C17 . . . . 1.1(7) ?
C18 N1 C19 C12 . . . . 0.4(8) ?
N2 C12 C19 N1 . . . . 0.6(9) ?
O4 C12 C19 N1 . . . . -179.2(5) ?

loop_
_cod_related_entry_id
_cod_related_entry_database
_cod_related_entry_code
1 ChemSpider 83441
